data_1508709
loop_
_publ_author_name
'Hong, Bor-Cherng'
'Dange, Nitin S.'
'Yen, Po-Jen'
'Lee, Gene-Hsiang'
'Liao, Ju-Hsiou'

_publ_section_title
;
 Organocatalytic asymmetric anti-selective Michael reactions of aldehydes
 and the sequential reduction/lactonization/Pauson-Khand reaction for the
 enantioselective synthesis of highly functionalized hydropentalenes.
;
_journal_issue 20
_journal_name_full 'Organic letters'
_journal_page_first 5346
_journal_page_last 5349
_journal_paper_doi 10.1021/ol302527z
_journal_volume 14
_journal_year 2012
_chemical_absolute_configuration ad
_chemical_formula_sum 'C18 H18 O5 S'
_chemical_formula_weight 346.38
_chemical_name_systematic
; 
 ? 
;
_space_group_IT_number 19
_symmetry_cell_setting orthorhombic
_symmetry_space_group_name_Hall 'P 2ac 2ab'
_symmetry_space_group_name_H-M 'P 21 21 21'
_atom_sites_solution_hydrogens geom
_atom_sites_solution_primary direct
_atom_sites_solution_secondary difmap
_audit_creation_method SHELXL-97
_cell_angle_alpha 90.00
_cell_angle_beta 90.00
_cell_angle_gamma 90.00
_cell_formula_units_Z 4
_cell_length_a 8.5480(4)
_cell_length_b 8.7031(5)
_cell_length_c 21.6417(11)
_cell_measurement_reflns_used 3105
_cell_measurement_temperature 150(2)
_cell_measurement_theta_max 22.75
_cell_measurement_theta_min 2.56
_cell_volume 1610.01(14)
_computing_cell_refinement 'Bruker SAINT'
_computing_data_collection 'Bruker SMART'
_computing_data_reduction 'Bruker SAINT'
_computing_molecular_graphics 'Bruker SHELXTL'
_computing_publication_material 'Bruker SHELXTL'
_computing_structure_refinement 'SHELXL-97 (Sheldrick, 1997)'
_computing_structure_solution 'SHELXS-97 (Sheldrick, 1990)'
_diffrn_ambient_temperature 150(2)
_diffrn_measured_fraction_theta_full 1.000
_diffrn_measured_fraction_theta_max 1.000
_diffrn_measurement_device_type 'BRUKER SMART APEXCCD area detector'
_diffrn_measurement_method 'omega scans'
_diffrn_radiation_monochromator graphite
_diffrn_radiation_source 'fine-focus sealed tube'
_diffrn_radiation_type MoK\a
_diffrn_radiation_wavelength 0.71073
_diffrn_reflns_av_R_equivalents 0.0532
_diffrn_reflns_av_sigmaI/netI 0.0412
_diffrn_reflns_limit_h_max 11
_diffrn_reflns_limit_h_min -11
_diffrn_reflns_limit_k_max 11
_diffrn_reflns_limit_k_min -11
_diffrn_reflns_limit_l_max 28
_diffrn_reflns_limit_l_min -28
_diffrn_reflns_number 14591
_diffrn_reflns_theta_full 27.50
_diffrn_reflns_theta_max 27.50
_diffrn_reflns_theta_min 1.88
_exptl_absorpt_coefficient_mu 0.227
_exptl_absorpt_correction_T_max 0.9689
_exptl_absorpt_correction_T_min 0.9603
_exptl_absorpt_correction_type multi-scan
_exptl_absorpt_process_details SADABS
_exptl_crystal_colour colorless
_exptl_crystal_density_diffrn 1.429
_exptl_crystal_density_meas ?
_exptl_crystal_density_method 'not measured'
_exptl_crystal_description block
_exptl_crystal_F_000 728
_exptl_crystal_size_max 0.18
_exptl_crystal_size_mid 0.15
_exptl_crystal_size_min 0.14
_refine_diff_density_max 0.300
_refine_diff_density_min -0.243
_refine_diff_density_rms 0.049
_refine_ls_abs_structure_details 'Flack H D (1983), Acta Cryst. A39, 876-881'
_refine_ls_abs_structure_Flack 0.00(10)
_refine_ls_extinction_method none
_refine_ls_goodness_of_fit_ref 1.131
_refine_ls_hydrogen_treatment constr
_refine_ls_matrix_type full
_refine_ls_number_parameters 218
_refine_ls_number_reflns 3697
_refine_ls_number_restraints 0
_refine_ls_restrained_S_all 1.131
_refine_ls_R_factor_all 0.0510
_refine_ls_R_factor_gt 0.0471
_refine_ls_shift/su_max 0.000
_refine_ls_shift/su_mean 0.000
_refine_ls_structure_factor_coef Fsqd
_refine_ls_weighting_details 'calc w=1/[\s^2^(Fo^2^)+(0.0425P)^2^+0.3750P] where P=(Fo^2^+2Fc^2^)/3'
_refine_ls_weighting_scheme calc
_refine_ls_wR_factor_gt 0.1016
_refine_ls_wR_factor_ref 0.1036
_reflns_number_gt 3449
_reflns_number_total 3697
_reflns_threshold_expression >2sigma(I)
_cod_data_source_file ol302527z_si_003.cif
_cod_data_source_block ic15591
_cod_depositor_comments
;
The following automatic conversions were performed:

'_symmetry_cell_setting' value 'Orthorhombic' changed to
'orthorhombic' according to
/home/saulius/struct/CIF-dictionaries/cif_core.dic dictionary named
'cif_core.dic' version 2.4.2 from 2011-04-26.

Automatic conversion script
Id: cif_fix_values 1891 2012-01-12 08:04:46Z andrius 

The following automatic conversions were performed:

'_exptl_crystal_density_meas' value 'not_measured' was changed to '?'
- the value is perceived as not measured.

Automatic conversion script
Id: cif_fix_values 3008 2015-01-20 13:52:24Z robertas 
;
_cod_original_sg_symbol_H-M P2(1)2(1)2(1)
_cod_database_code 1508709

loop_
_symmetry_equiv_pos_as_xyz
'x, y, z'
'-x+1/2, -y, z+1/2'
'-x, y+1/2, -z+1/2'
'x+1/2, -y+1/2, -z'

loop_
_atom_site_label
_atom_site_type_symbol
_atom_site_fract_x
_atom_site_fract_y
_atom_site_fract_z
_atom_site_U_iso_or_equiv
_atom_site_adp_type
_atom_site_occupancy
_atom_site_symmetry_multiplicity
_atom_site_calc_flag
_atom_site_refinement_flags
S1 S 0.66225(8) 1.11550(9) 1.13195(3) 0.03506(17) Uani 1 1 d .
O1 O 0.56563(19) 0.8984(2) 0.79587(7) 0.0304(4) Uani 1 1 d .
O2 O 0.6431(2) 1.1392(2) 0.79130(8) 0.0357(4) Uani 1 1 d .
O3 O 0.3440(2) 1.1340(2) 1.07984(8) 0.0384(5) Uani 1 1 d .
O4 O 1.0041(2) 0.8681(3) 0.89219(8) 0.0507(6) Uani 1 1 d .
O5 O 0.92943(18) 0.8959(2) 0.79366(7) 0.0283(4) Uani 1 1 d .
C1 C 0.6528(3) 1.0163(3) 0.81590(10) 0.0250(5) Uani 1 1 d .
C2 C 0.7572(3) 0.9860(3) 0.87167(10) 0.0207(4) Uani 1 1 d .
H2 H 0.7832 1.0881 0.8902 0.025 Uiso 1 1 calc R
C3 C 0.6727(3) 0.8904(3) 0.92240(9) 0.0194(4) Uani 1 1 d .
H3 H 0.7518 0.8471 0.9517 0.023 Uiso 1 1 calc R
C4 C 0.5536(3) 0.9807(2) 0.95768(10) 0.0185(4) Uani 1 1 d .
C5 C 0.5534(3) 1.0491(2) 1.01374(10) 0.0189(4) Uani 1 1 d .
C6 C 0.3875(3) 1.0756(3) 1.03181(11) 0.0252(5) Uani 1 1 d .
C7 C 0.2825(3) 1.0118(3) 0.98154(11) 0.0269(5) Uani 1 1 d .
H7A H 0.2111 1.0923 0.9658 0.032 Uiso 1 1 calc R
H7B H 0.2192 0.9252 0.9975 0.032 Uiso 1 1 calc R
C8 C 0.3934(3) 0.9572(3) 0.93058(10) 0.0210(5) Uani 1 1 d .
H8 H 0.3800 1.0209 0.8925 0.025 Uiso 1 1 calc R
C9 C 0.4013(3) 0.7870(3) 0.91417(12) 0.0283(5) Uani 1 1 d .
H9A H 0.3281 0.7629 0.8801 0.034 Uiso 1 1 calc R
H9B H 0.3738 0.7230 0.9504 0.034 Uiso 1 1 calc R
C10 C 0.5736(3) 0.7566(3) 0.89388(10) 0.0226(5) Uani 1 1 d .
H10 H 0.6094 0.6569 0.9120 0.027 Uiso 1 1 calc R
C11 C 0.5926(3) 0.7503(3) 0.82449(11) 0.0297(6) Uani 1 1 d .
H11A H 0.6997 0.7150 0.8144 0.036 Uiso 1 1 calc R
H11B H 0.5179 0.6746 0.8073 0.036 Uiso 1 1 calc R
C12 C 0.6863(3) 1.0830(3) 1.05352(9) 0.0205(5) Uani 1 1 d .
C13 C 0.8431(3) 1.0937(2) 1.03756(10) 0.0202(4) Uani 1 1 d .
H13 H 0.8816 1.0793 0.9968 0.024 Uiso 1 1 calc R
C14 C 0.9394(3) 1.1288(3) 1.08907(11) 0.0255(5) Uani 1 1 d .
H14 H 1.0495 1.1419 1.0863 0.031 Uiso 1 1 calc R
C15 C 0.8586(3) 1.1416(3) 1.14247(11) 0.0314(5) Uani 1 1 d .
H15 H 0.9055 1.1628 1.1813 0.038 Uiso 1 1 calc R
C16 C 0.9118(3) 0.9092(3) 0.85447(10) 0.0255(5) Uani 1 1 d .
C17 C 1.0777(3) 0.8340(3) 0.77050(12) 0.0298(6) Uani 1 1 d .
H17A H 1.0578 0.7665 0.7345 0.036 Uiso 1 1 calc R
H17B H 1.1289 0.7721 0.8031 0.036 Uiso 1 1 calc R
C18 C 1.1813(3) 0.9627(3) 0.75202(16) 0.0441(7) Uani 1 1 d .
H18A H 1.1284 1.0260 0.7210 0.066 Uiso 1 1 calc R
H18B H 1.2785 0.9215 0.7346 0.066 Uiso 1 1 calc R
H18C H 1.2057 1.0257 0.7883 0.066 Uiso 1 1 calc R

loop_
_atom_site_aniso_label
_atom_site_aniso_U_11
_atom_site_aniso_U_22
_atom_site_aniso_U_33
_atom_site_aniso_U_23
_atom_site_aniso_U_13
_atom_site_aniso_U_12
S1 0.0331(3) 0.0535(4) 0.0186(3) -0.0080(3) 0.0022(3) -0.0039(3)
O1 0.0266(9) 0.0463(11) 0.0183(8) -0.0005(8) -0.0055(7) -0.0017(9)
O2 0.0355(10) 0.0410(11) 0.0307(9) 0.0133(8) 0.0023(8) 0.0074(9)
O3 0.0290(9) 0.0560(12) 0.0302(9) -0.0114(9) 0.0050(8) 0.0056(10)
O4 0.0302(10) 0.0977(18) 0.0241(9) 0.0019(12) -0.0045(8) 0.0207(12)
O5 0.0220(8) 0.0433(10) 0.0196(7) 0.0000(8) 0.0017(7) 0.0100(8)
C1 0.0186(11) 0.0382(13) 0.0180(10) 0.0016(9) 0.0033(10) 0.0034(10)
C2 0.0204(11) 0.0233(11) 0.0185(10) -0.0010(9) -0.0016(9) -0.0013(9)
C3 0.0221(10) 0.0216(11) 0.0144(9) 0.0008(8) -0.0027(8) 0.0022(10)
C4 0.0224(11) 0.0155(10) 0.0177(10) 0.0049(9) -0.0006(9) -0.0034(8)
C5 0.0209(11) 0.0179(10) 0.0178(10) 0.0007(8) 0.0019(9) -0.0006(9)
C6 0.0242(12) 0.0286(12) 0.0227(11) 0.0015(9) 0.0026(9) 0.0003(10)
C7 0.0203(12) 0.0307(13) 0.0297(12) 0.0023(10) 0.0014(10) -0.0019(10)
C8 0.0181(11) 0.0250(11) 0.0199(10) 0.0031(9) -0.0012(9) -0.0028(9)
C9 0.0267(13) 0.0284(13) 0.0297(13) -0.0037(10) 0.0037(11) -0.0087(10)
C10 0.0270(12) 0.0193(11) 0.0214(11) -0.0029(9) -0.0036(10) -0.0017(10)
C11 0.0293(13) 0.0346(14) 0.0254(13) -0.0085(10) -0.0021(11) -0.0003(11)
C12 0.0267(12) 0.0201(11) 0.0148(10) -0.0002(8) 0.0011(8) 0.0017(9)
C13 0.0252(11) 0.0166(10) 0.0189(9) 0.0002(8) -0.0021(9) 0.0000(9)
C14 0.0265(12) 0.0229(12) 0.0272(11) -0.0002(10) -0.0031(10) -0.0004(10)
C15 0.0342(13) 0.0350(13) 0.0250(12) -0.0053(11) -0.0093(10) -0.0024(11)
C16 0.0191(11) 0.0369(13) 0.0204(11) -0.0009(10) 0.0005(9) -0.0010(10)
C17 0.0217(13) 0.0390(14) 0.0286(12) -0.0025(11) 0.0022(10) 0.0068(11)
C18 0.0249(14) 0.0382(15) 0.069(2) -0.0036(14) 0.0074(14) 0.0002(12)

loop_
_atom_type_symbol
_atom_type_description
_atom_type_scat_dispersion_real
_atom_type_scat_dispersion_imag
_atom_type_scat_source
C C 0.0033 0.0016 'International Tables Vol C Tables 4.2.6.8 and 6.1.1.4'
H H 0.0000 0.0000 'International Tables Vol C Tables 4.2.6.8 and 6.1.1.4'
O O 0.0106 0.0060 'International Tables Vol C Tables 4.2.6.8 and 6.1.1.4'
S S 0.1246 0.1234 'International Tables Vol C Tables 4.2.6.8 and 6.1.1.4'

loop_
_geom_angle_atom_site_label_1
_geom_angle_atom_site_label_2
_geom_angle_atom_site_label_3
_geom_angle
C15 S1 C12 92.03(12)
C1 O1 C11 117.07(18)
C16 O5 C17 117.94(18)
O2 C1 O1 120.1(2)
O2 C1 C2 123.2(2)
O1 C1 C2 116.7(2)
C1 C2 C16 112.94(19)
C1 C2 C3 112.31(19)
C16 C2 C3 109.85(18)
C4 C3 C2 113.28(18)
C4 C3 C10 102.91(17)
C2 C3 C10 111.75(17)
C5 C4 C3 133.7(2)
C5 C4 C8 114.1(2)
C3 C4 C8 110.47(18)
C4 C5 C12 128.2(2)
C4 C5 C6 107.76(19)
C12 C5 C6 123.84(19)
O3 C6 C5 125.5(2)
O3 C6 C7 125.9(2)
C5 C6 C7 108.59(19)
C6 C7 C8 105.33(19)
C4 C8 C9 100.51(19)
C4 C8 C7 103.94(19)
C9 C8 C7 119.8(2)
C8 C9 C10 105.79(19)
C11 C10 C9 112.8(2)
C11 C10 C3 111.2(2)
C9 C10 C3 105.88(18)
O1 C11 C10 112.1(2)
C13 C12 C5 128.4(2)
C13 C12 S1 110.34(17)
C5 C12 S1 121.30(17)
C12 C13 C14 112.3(2)
C15 C14 C13 113.2(2)
C14 C15 S1 112.14(18)
O4 C16 O5 125.3(2)
O4 C16 C2 122.5(2)
O5 C16 C2 112.17(19)
O5 C17 C18 109.3(2)

loop_
_geom_bond_atom_site_label_1
_geom_bond_atom_site_label_2
_geom_bond_distance
S1 C15 1.709(3)
S1 C12 1.733(2)
O1 C1 1.341(3)
O1 C11 1.448(3)
O2 C1 1.197(3)
O3 C6 1.215(3)
O4 C16 1.190(3)
O5 C16 1.330(3)
O5 C17 1.465(3)
C1 C2 1.524(3)
C2 C16 1.527(3)
C2 C3 1.556(3)
C3 C4 1.496(3)
C3 C10 1.566(3)
C4 C5 1.352(3)
C4 C8 1.504(3)
C5 C12 1.456(3)
C5 C6 1.489(3)
C6 C7 1.516(3)
C7 C8 1.530(3)
C8 C9 1.525(3)
C9 C10 1.560(3)
C10 C11 1.511(3)
C12 C13 1.387(3)
C13 C14 1.419(3)
C14 C15 1.351(3)
C17 C18 1.483(4)

loop_
_cod_related_entry_id
_cod_related_entry_code
_cod_related_entry_database
1 30652046 ChemSpider
